data_7238084
loop_
_publ_author_name
'Guionneau, Philippe'
'Marchivie, Mathieu'
'Bravic, Georges'
'L\'etard, Jean-Fran\,cois'
'Chasseau, Daniel'

_publ_section_title
;
 Co(ii) molecular complexes as a reference for the spin crossover in
 Fe(ii) analogues
;
_journal_issue 8
_journal_name_full 'J. Mater. Chem.'
_journal_page_first 2546
_journal_paper_doi 10.1039/B202610D
_journal_volume 12
_journal_year 2002
_chemical_formula_sum 'C42.5 H30 Co N6 O0.5 S2'
_chemical_formula_weight 755.78
_space_group_IT_number 14
_space_group_name_Hall '-P 2ybc'
_space_group_name_H-M_alt 'P 1 21/c 1'
_symmetry_cell_setting monoclinic
_symmetry_space_group_name_H-M 'P 1 21/c 1'
_atom_sites_solution_hydrogens geom
_atom_sites_solution_primary direct
_atom_sites_solution_secondary difmap
_audit_creation_method SHELXL-97
_cell_angle_alpha 90.00
_cell_angle_beta 93.65(5)
_cell_angle_gamma 90.00
_cell_formula_units_Z 4
_cell_length_a 15.599(5)
_cell_length_b 14.727(5)
_cell_length_c 16.870(5)
_cell_measurement_temperature 293(2)
_cell_volume 3868(2)
_computing_structure_refinement 'SHELXL-97 (Sheldrick, 1997)'
_computing_structure_solution 'SHELXS-97 (Sheldrick, 1990)'
_diffrn_ambient_temperature 293(2)
_diffrn_measured_fraction_theta_full 0.714
_diffrn_measured_fraction_theta_max 0.714
_diffrn_radiation_monochromator graphite
_diffrn_radiation_source 'fine-focus sealed tube'
_diffrn_radiation_type MoK\a
_diffrn_radiation_wavelength 0.71069
_diffrn_reflns_av_R_equivalents 0.0386
_diffrn_reflns_av_sigmaI/netI 0.0589
_diffrn_reflns_limit_h_max 15
_diffrn_reflns_limit_h_min -1
_diffrn_reflns_limit_k_max 17
_diffrn_reflns_limit_k_min -1
_diffrn_reflns_limit_l_max 20
_diffrn_reflns_limit_l_min -20
_diffrn_reflns_number 6230
_diffrn_reflns_theta_full 25.10
_diffrn_reflns_theta_max 25.10
_diffrn_reflns_theta_min 2.21
_exptl_absorpt_coefficient_mu 0.591
_exptl_crystal_colour orange
_exptl_crystal_density_diffrn 1.298
_exptl_crystal_density_method 'not measured'
_exptl_crystal_description prism
_exptl_crystal_F_000 1560
_exptl_crystal_size_max 0.50
_exptl_crystal_size_mid 0.10
_exptl_crystal_size_min 0.10
_refine_diff_density_max 0.300
_refine_diff_density_min -0.284
_refine_diff_density_rms 0.051
_refine_ls_extinction_method none
_refine_ls_goodness_of_fit_ref 1.020
_refine_ls_hydrogen_treatment mixed
_refine_ls_matrix_type full
_refine_ls_number_parameters 481
_refine_ls_number_reflns 4924
_refine_ls_number_restraints 2
_refine_ls_restrained_S_all 1.019
_refine_ls_R_factor_all 0.1045
_refine_ls_R_factor_gt 0.0477
_refine_ls_shift/su_max 0.001
_refine_ls_shift/su_mean 0.000
_refine_ls_structure_factor_coef Fsqd
_refine_ls_weighting_details 'calc w=1/[\s^2^(Fo^2^)+(0.0768P)^2^+1.3383P] where P=(Fo^2^+2Fc^2^)/3'
_refine_ls_weighting_scheme calc
_refine_ls_wR_factor_gt 0.1169
_refine_ls_wR_factor_ref 0.1407
_reflns_number_gt 2967
_reflns_number_total 4924
_reflns_threshold_expression >2sigma(I)
_cod_data_source_file b202610d.txt
_cod_data_source_block '_[Co(PM-PeA)2(NCS)2](CH3OH)1/2'
_cod_original_sg_symbol_H-M P21/c
_cod_original_formula_sum 'C42.50 H30 Co N6 O0.50 S2'
_cod_database_code 7238084

loop_
_symmetry_equiv_pos_as_xyz
'x, y, z'
'x, -y+1/2, z+1/2'
'-x, -y, -z'
'-x, y-1/2, -z-1/2'

loop_
_atom_site_label
_atom_site_type_symbol
_atom_site_fract_x
_atom_site_fract_y
_atom_site_fract_z
_atom_site_U_iso_or_equiv
_atom_site_adp_type
_atom_site_occupancy
_atom_site_symmetry_multiplicity
_atom_site_calc_flag
_atom_site_refinement_flags
Co1 Co -0.20628(4) -0.21125(4) 0.54873(3) 0.0546(3) Uani 1 1 d .
S4 S -0.06294(9) -0.42195(10) 0.38890(8) 0.0794(5) Uani 1 1 d .
S104 S -0.30604(10) -0.00325(10) 0.34451(7) 0.0761(5) Uani 1 1 d .
N26 N -0.2233(3) -0.1208(2) 0.65258(19) 0.0489(10) Uani 1 1 d .
N126 N -0.1740(3) -0.3082(3) 0.6450(2) 0.0527(10) Uani 1 1 d .
C21 C -0.4484(3) -0.1007(3) 0.7005(3) 0.0627(14) Uani 1 1 d .
H121 H -0.5014 -0.0920 0.6730 0.075 Uiso 1 1 calc R
N131 N -0.3226(2) -0.2829(3) 0.5647(2) 0.0549(10) Uani 1 1 d .
C23 C -0.2971(3) -0.1158(3) 0.6975(2) 0.0484(12) Uani 1 1 d .
C20 C -0.4444(3) -0.1091(3) 0.7827(3) 0.0620(13) Uani 1 1 d .
C124 C -0.0767(3) -0.2964(3) 0.7638(3) 0.0684(15) Uani 1 1 d .
H224 H -0.1217 -0.2785 0.7939 0.082 Uiso 1 1 calc R
N102 N -0.2597(3) -0.1209(3) 0.4692(2) 0.0711(12) Uani 1 1 d .
C22 C -0.3753(3) -0.1048(3) 0.6592(3) 0.0572(13) Uani 1 1 d .
H122 H -0.3796 -0.1000 0.6041 0.069 Uiso 1 1 calc R
N31 N -0.0862(3) -0.1403(3) 0.5667(2) 0.0624(11) Uani 1 1 d .
C123 C -0.0921(3) -0.3185(3) 0.6845(3) 0.0518(12) Uani 1 1 d .
C24 C -0.2905(3) -0.1246(4) 0.7795(3) 0.0686(15) Uani 1 1 d .
H124 H -0.2373 -0.1331 0.8064 0.082 Uiso 1 1 calc R
C25 C -0.3645(4) -0.1205(4) 0.8206(3) 0.0778(16) Uani 1 1 d .
H125 H -0.3600 -0.1257 0.8756 0.093 Uiso 1 1 calc R
C122 C -0.0246(3) -0.3463(4) 0.6410(3) 0.0681(14) Uani 1 1 d .
H222 H -0.0342 -0.3607 0.5875 0.082 Uiso 1 1 calc R
C17 C -0.5238(4) -0.1048(3) 0.8265(3) 0.0640(15) Uani 1 1 d .
C120 C 0.0731(3) -0.3308(3) 0.7558(3) 0.0627(14) Uani 1 1 d .
C116 C 0.2244(4) -0.3493(4) 0.8227(3) 0.0668(15) Uani 1 1 d .
C117 C 0.1594(4) -0.3395(4) 0.7942(3) 0.0696(16) Uani 1 1 d .
C3 C -0.1201(3) -0.3485(4) 0.4345(3) 0.0547(13) Uani 1 1 d .
C127 C -0.2391(4) -0.3460(4) 0.6720(3) 0.0578(13) Uani 1 1 d D
H227 H -0.227(3) -0.384(3) 0.719(2) 0.105(19) Uiso 1 1 d D
C113 C 0.3122(4) -0.3622(3) 0.8575(3) 0.0686(14) Uani 1 1 d .
C130 C -0.3227(3) -0.3333(3) 0.6311(3) 0.0527(12) Uani 1 1 d .
C125 C 0.0051(4) -0.3010(4) 0.7975(3) 0.0771(16) Uani 1 1 d .
H225 H 0.0154 -0.2835 0.8502 0.093 Uiso 1 1 calc R
C27 C -0.1551(4) -0.0805(4) 0.6769(3) 0.0585(13) Uani 1 1 d D
H127 H -0.147(3) -0.042(3) 0.7249(18) 0.072(15) Uiso 1 1 d D
C114 C 0.3843(4) -0.3470(4) 0.8151(4) 0.0903(18) Uani 1 1 d .
H214 H 0.3775 -0.3260 0.7630 0.108 Uiso 1 1 calc R
C132 C -0.3960(4) -0.2735(3) 0.5225(3) 0.0671(14) Uani 1 1 d .
H232 H -0.3962 -0.2413 0.4750 0.081 Uiso 1 1 calc R
N2 N -0.1605(3) -0.2964(3) 0.4662(2) 0.0714(13) Uani 1 1 d .
C134 C -0.4727(4) -0.3588(4) 0.6145(4) 0.0788(16) Uani 1 1 d .
H234 H -0.5233 -0.3831 0.6318 0.095 Uiso 1 1 calc R
C13 C -0.6657(4) -0.0858(4) 0.8932(3) 0.0710(15) Uani 1 1 d .
C103 C -0.2785(3) -0.0716(3) 0.4178(3) 0.0555(12) Uiso 1 1 d .
C121 C 0.0569(3) -0.3526(4) 0.6770(3) 0.0684(15) Uani 1 1 d .
H221 H 0.1018 -0.3720 0.6475 0.082 Uiso 1 1 calc R
C135 C -0.3963(4) -0.3716(4) 0.6574(3) 0.0709(15) Uani 1 1 d .
H235 H -0.3940 -0.4058 0.7038 0.085 Uiso 1 1 calc R
C115 C 0.4651(4) -0.3624(4) 0.8485(4) 0.0913(19) Uani 1 1 d .
H215 H 0.5127 -0.3513 0.8195 0.110 Uiso 1 1 calc R
C30 C -0.0778(3) -0.0880(3) 0.6324(3) 0.0589(13) Uani 1 1 d .
C133 C -0.4734(4) -0.3092(4) 0.5452(4) 0.0827(17) Uani 1 1 d .
H233 H -0.5242 -0.2998 0.5143 0.099 Uiso 1 1 calc R
C35 C -0.0023(4) -0.0464(4) 0.6567(4) 0.0837(17) Uani 1 1 d .
H135 H 0.0019 -0.0122 0.7031 0.100 Uiso 1 1 calc R
C16 C -0.5838(4) -0.0990(4) 0.8563(3) 0.0674(15) Uani 1 1 d .
C12 C -0.7411(4) -0.1111(4) 0.8505(3) 0.0823(17) Uani 1 1 d .
H112 H -0.7382 -0.1380 0.8009 0.099 Uiso 1 1 calc R
C33 C 0.0593(5) -0.1067(5) 0.5436(5) 0.110(2) Uani 1 1 d .
H133 H 0.1052 -0.1134 0.5116 0.132 Uiso 1 1 calc R
C14 C -0.6717(4) -0.0465(4) 0.9674(3) 0.0839(17) Uani 1 1 d .
H114 H -0.6220 -0.0289 0.9968 0.101 Uiso 1 1 calc R
C112 C 0.3267(4) -0.3922(4) 0.9355(3) 0.0800(16) Uani 1 1 d .
H212 H 0.2803 -0.4022 0.9663 0.096 Uiso 1 1 calc R
C110 C 0.4756(4) -0.3940(4) 0.9239(4) 0.0873(18) Uani 1 1 d .
H210 H 0.5306 -0.4068 0.9458 0.105 Uiso 1 1 calc R
C34 C 0.0673(4) -0.0559(5) 0.6112(5) 0.107(2) Uani 1 1 d .
H134 H 0.1193 -0.0280 0.6264 0.128 Uiso 1 1 calc R
C11 C -0.8204(4) -0.0968(4) 0.8809(4) 0.098(2) Uani 1 1 d .
H111 H -0.8706 -0.1133 0.8518 0.118 Uiso 1 1 calc R
C111 C 0.4078(5) -0.4069(4) 0.9671(4) 0.0883(18) Uani 1 1 d .
H211 H 0.4162 -0.4263 1.0195 0.106 Uiso 1 1 calc R
C32 C -0.0183(5) -0.1477(4) 0.5238(4) 0.0921(19) Uani 1 1 d .
H132 H -0.0234 -0.1825 0.4777 0.111 Uiso 1 1 calc R
C15 C -0.7501(5) -0.0334(4) 0.9977(4) 0.098(2) Uani 1 1 d .
H115 H -0.7530 -0.0077 1.0479 0.117 Uiso 1 1 calc R
C10 C -0.8241(4) -0.0574(5) 0.9553(4) 0.097(2) Uani 1 1 d .
H100 H -0.8770 -0.0474 0.9763 0.116 Uiso 1 1 calc R
O40 C 0.3368(11) -0.2245(11) 0.6327(10) 0.123(5) Uani 0.50 1 d P
C41 C 0.2695(12) -0.2587(13) 0.6045(10) 0.146(7) Uani 0.50 1 d P

loop_
_atom_site_aniso_label
_atom_site_aniso_U_11
_atom_site_aniso_U_22
_atom_site_aniso_U_33
_atom_site_aniso_U_23
_atom_site_aniso_U_13
_atom_site_aniso_U_12
Co1 0.0594(5) 0.0658(4) 0.0391(3) 0.0016(3) 0.0071(3) 0.0081(4)
S4 0.0793(10) 0.0879(11) 0.0730(9) -0.0031(8) 0.0210(8) 0.0191(9)
S104 0.0868(11) 0.0880(10) 0.0527(7) 0.0167(7) -0.0029(7) 0.0025(8)
N26 0.050(3) 0.055(2) 0.042(2) 0.0040(18) 0.007(2) 0.006(2)
N126 0.049(3) 0.062(3) 0.047(2) -0.0066(19) 0.003(2) 0.010(2)
C21 0.056(3) 0.071(3) 0.060(3) 0.001(3) -0.004(3) 0.008(3)
N131 0.054(3) 0.063(3) 0.046(2) -0.005(2) -0.007(2) 0.010(2)
C23 0.046(3) 0.054(3) 0.045(3) -0.001(2) 0.007(3) 0.008(2)
C20 0.059(4) 0.066(3) 0.061(3) -0.002(3) 0.006(3) 0.001(3)
C124 0.072(4) 0.088(4) 0.045(3) -0.003(3) 0.005(3) 0.022(3)
N102 0.080(3) 0.079(3) 0.054(2) 0.008(2) 0.001(2) 0.008(2)
C22 0.056(4) 0.071(3) 0.046(3) -0.002(2) 0.010(3) 0.007(3)
N31 0.059(3) 0.074(3) 0.056(2) 0.003(2) 0.021(2) 0.007(2)
C123 0.053(3) 0.055(3) 0.047(3) -0.001(2) 0.002(3) 0.009(3)
C24 0.055(3) 0.110(4) 0.042(3) 0.001(3) 0.006(3) 0.005(3)
C25 0.077(4) 0.114(5) 0.043(3) 0.001(3) 0.012(3) 0.006(4)
C122 0.065(4) 0.085(4) 0.054(3) -0.017(3) -0.002(3) 0.011(3)
C17 0.064(4) 0.063(3) 0.067(3) -0.002(3) 0.016(3) 0.013(3)
C120 0.066(4) 0.059(3) 0.062(3) -0.001(3) -0.007(3) 0.008(3)
C116 0.071(4) 0.059(3) 0.066(3) 0.002(3) -0.022(3) 0.006(3)
C117 0.078(5) 0.059(4) 0.070(4) -0.001(3) -0.007(3) 0.004(3)
C3 0.059(3) 0.067(3) 0.038(2) 0.009(2) -0.003(2) -0.005(3)
C127 0.058(4) 0.065(3) 0.049(3) 0.002(3) -0.004(3) 0.013(3)
C113 0.074(4) 0.061(3) 0.070(3) -0.001(3) -0.001(4) 0.001(3)
C130 0.053(4) 0.052(3) 0.053(3) 0.002(2) 0.009(3) 0.004(3)
C125 0.080(4) 0.103(5) 0.046(3) -0.010(3) -0.012(3) 0.020(4)
C27 0.058(4) 0.067(4) 0.052(3) -0.001(3) 0.006(3) 0.001(3)
C114 0.088(5) 0.106(5) 0.076(4) 0.013(4) -0.003(4) 0.004(4)
C132 0.077(4) 0.067(4) 0.057(3) -0.003(3) 0.000(3) 0.000(3)
N2 0.082(3) 0.082(3) 0.051(2) -0.009(2) 0.009(2) 0.017(3)
C134 0.062(4) 0.087(4) 0.088(4) 0.004(4) 0.008(4) -0.007(3)
C13 0.071(4) 0.067(4) 0.077(4) 0.010(3) 0.023(4) 0.005(3)
C121 0.052(4) 0.084(4) 0.069(3) -0.012(3) 0.003(3) 0.011(3)
C135 0.072(4) 0.073(4) 0.068(3) 0.003(3) 0.003(3) -0.003(3)
C115 0.063(5) 0.106(5) 0.106(5) 0.008(4) 0.010(4) -0.002(4)
C30 0.054(4) 0.059(3) 0.064(3) 0.010(3) 0.010(3) 0.001(3)
C133 0.075(4) 0.083(4) 0.088(4) -0.005(3) -0.016(4) 0.001(4)
C35 0.059(4) 0.096(5) 0.097(4) -0.005(4) 0.011(4) -0.015(4)
C16 0.061(4) 0.072(4) 0.071(3) 0.007(3) 0.018(3) 0.000(3)
C12 0.081(5) 0.092(4) 0.077(4) -0.005(3) 0.027(4) 0.000(4)
C33 0.070(5) 0.131(6) 0.133(7) 0.004(5) 0.045(5) -0.008(5)
C14 0.074(4) 0.102(5) 0.076(4) -0.008(4) 0.013(3) 0.006(4)
C112 0.069(4) 0.102(4) 0.068(4) 0.001(3) 0.000(3) 0.004(3)
C110 0.068(5) 0.087(4) 0.103(5) -0.013(4) -0.022(4) 0.004(3)
C34 0.065(5) 0.114(6) 0.143(7) 0.008(5) 0.015(5) -0.022(4)
C11 0.076(5) 0.108(5) 0.112(5) -0.014(4) 0.021(4) -0.006(4)
C111 0.083(5) 0.106(5) 0.073(4) 0.005(4) -0.015(4) 0.013(4)
C32 0.091(5) 0.109(5) 0.081(4) -0.001(4) 0.037(4) -0.005(4)
C15 0.095(5) 0.117(5) 0.086(4) -0.008(4) 0.040(4) 0.022(4)
C10 0.065(4) 0.119(5) 0.111(5) -0.014(4) 0.031(4) 0.002(4)
O40 0.129(13) 0.117(12) 0.123(12) 0.034(10) 0.005(11) 0.013(10)
C41 0.146(16) 0.177(17) 0.118(13) -0.027(12) 0.019(11) -0.057(14)

loop_
_atom_type_symbol
_atom_type_description
_atom_type_scat_dispersion_real
_atom_type_scat_dispersion_imag
_atom_type_scat_source
C C 0.0033 0.0016 'International Tables Vol C Tables 4.2.6.8 and 6.1.1.4'
N N 0.0061 0.0033 'International Tables Vol C Tables 4.2.6.8 and 6.1.1.4'
H H 0.0000 0.0000 'International Tables Vol C Tables 4.2.6.8 and 6.1.1.4'
S S 0.1246 0.1234 'International Tables Vol C Tables 4.2.6.8 and 6.1.1.4'
Co Co 0.3494 0.9721 'International Tables Vol C Tables 4.2.6.8 and 6.1.1.4'
O O 0.0106 0.0060 'International Tables Vol C Tables 4.2.6.8 and 6.1.1.4'

loop_
_geom_angle_atom_site_label_1
_geom_angle_atom_site_label_2
_geom_angle_atom_site_label_3
_geom_angle
N102 Co1 N2 95.65(16)
N102 Co1 N131 95.23(16)
N2 Co1 N131 96.90(16)
N102 Co1 N31 95.28(16)
N2 Co1 N31 93.17(17)
N131 Co1 N31 164.65(14)
N102 Co1 N126 168.39(17)
N2 Co1 N126 91.81(15)
N131 Co1 N126 75.00(16)
N31 Co1 N126 93.17(16)
N102 Co1 N26 93.64(15)
N2 Co1 N26 165.78(16)
N131 Co1 N26 92.95(15)
N31 Co1 N26 75.24(16)
N126 Co1 N26 80.84(12)
C27 N26 C23 119.8(4)
C27 N26 Co1 113.3(3)
C23 N26 Co1 126.2(3)
C127 N126 C123 120.3(4)
C127 N126 Co1 113.6(3)
C123 N126 Co1 125.3(3)
C22 C21 C20 121.0(5)
C22 C21 H121 119.5
C20 C21 H121 119.5
C132 N131 C130 117.5(4)
C132 N131 Co1 126.7(3)
C130 N131 Co1 115.2(3)
C22 C23 C24 119.7(4)
C22 C23 N26 119.2(4)
C24 C23 N26 121.1(4)
C25 C20 C21 117.2(5)
C25 C20 C17 122.4(5)
C21 C20 C17 120.4(5)
C125 C124 C123 119.4(5)
C125 C124 H224 120.3
C123 C124 H224 120.3
C103 N102 Co1 169.2(4)
C23 C22 C21 121.0(4)
C23 C22 H122 119.5
C21 C22 H122 119.5
C32 N31 C30 117.1(5)
C32 N31 Co1 127.1(4)
C30 N31 Co1 115.6(3)
C124 C123 C122 119.4(5)
C124 C123 N126 121.8(4)
C122 C123 N126 118.6(4)
C25 C24 C23 119.0(5)
C25 C24 H124 120.5
C23 C24 H124 120.5
C20 C25 C24 122.2(5)
C20 C25 H125 118.9
C24 C25 H125 118.9
C121 C122 C123 119.9(4)
C121 C122 H222 120.0
C123 C122 H222 120.0
C16 C17 C20 176.9(6)
C121 C120 C125 117.8(5)
C121 C120 C117 120.9(5)
C125 C120 C117 121.2(5)
C117 C116 C113 177.7(6)
C116 C117 C120 177.5(6)
N2 C3 S4 179.5(5)
N126 C127 C130 119.3(5)
N126 C127 H227 115(3)
C130 C127 H227 126(3)
C114 C113 C112 116.7(5)
C114 C113 C116 122.6(5)
C112 C113 C116 120.7(5)
N131 C130 C135 122.6(5)
N131 C130 C127 114.8(5)
C135 C130 C127 122.5(5)
C124 C125 C120 122.1(5)
C124 C125 H225 119.0
C120 C125 H225 119.0
N26 C27 C30 120.1(5)
N26 C27 H127 127(3)
C30 C27 H127 113(3)
C115 C114 C113 121.1(6)
C115 C114 H214 119.5
C113 C114 H214 119.5
N131 C132 C133 123.4(5)
N131 C132 H232 118.3
C133 C132 H232 118.3
C3 N2 Co1 163.3(4)
C135 C134 C133 118.7(5)
C135 C134 H234 120.6
C133 C134 H234 120.6
C14 C13 C12 118.4(5)
C14 C13 C16 123.2(6)
C12 C13 C16 118.4(5)
N102 C103 S104 179.0(5)
C120 C121 C122 121.2(5)
C120 C121 H221 119.4
C122 C121 H221 119.4
C134 C135 C130 119.4(5)
C134 C135 H235 120.3
C130 C135 H235 120.3
C110 C115 C114 119.9(6)
C110 C115 H215 120.0
C114 C115 H215 120.0
N31 C30 C35 122.6(5)
N31 C30 C27 115.1(5)
C35 C30 C27 122.3(5)
C134 C133 C132 118.3(5)
C134 C133 H233 120.9
C132 C133 H233 120.9
C30 C35 C34 118.8(6)
C30 C35 H135 120.6
C34 C35 H135 120.6
C17 C16 C13 176.2(6)
C11 C12 C13 120.9(6)
C11 C12 H112 119.5
C13 C12 H112 119.5
C34 C33 C32 118.6(6)
C34 C33 H133 120.7
C32 C33 H133 120.7
C15 C14 C13 120.6(6)
C15 C14 H114 119.7
C13 C14 H114 119.7
C111 C112 C113 120.9(6)
C111 C112 H212 119.5
C113 C112 H212 119.5
C111 C110 C115 120.5(6)
C111 C110 H210 119.7
C115 C110 H210 119.8
C33 C34 C35 119.2(6)
C33 C34 H134 120.4
C35 C34 H134 120.4
C12 C11 C10 119.2(6)
C12 C11 H111 120.4
C10 C11 H111 120.4
C110 C111 C112 120.8(6)
C110 C111 H211 119.6
C112 C111 H211 119.6
N31 C32 C33 123.6(6)
N31 C32 H132 118.2
C33 C32 H132 118.2
C10 C15 C14 120.9(6)
C10 C15 H115 119.5
C14 C15 H115 119.5
C15 C10 C11 120.0(6)
C15 C10 H100 120.0
C11 C10 H100 120.0

loop_
_geom_bond_atom_site_label_1
_geom_bond_atom_site_label_2
_geom_bond_distance
Co1 N102 2.031(4)
Co1 N2 2.036(5)
Co1 N131 2.130(4)
Co1 N31 2.150(4)
Co1 N126 2.196(4)
Co1 N26 2.230(4)
S4 C3 1.627(6)
S104 C103 1.630(5)
N26 C27 1.264(6)
N26 C23 1.421(5)
N126 C127 1.268(6)
N126 C123 1.411(6)
C21 C22 1.375(6)
C21 C20 1.390(6)
C21 H121 0.9300
N131 C132 1.318(6)
N131 C130 1.344(5)
C23 C22 1.353(6)
C23 C24 1.386(6)
C20 C25 1.373(7)
C20 C17 1.484(8)
C124 C125 1.367(7)
C124 C123 1.383(6)
C124 H224 0.9300
N102 C103 1.155(5)
C22 H122 0.9300
N31 C32 1.325(7)
N31 C30 1.349(6)
C123 C122 1.383(6)
C24 C25 1.385(7)
C24 H124 0.9300
C25 H125 0.9300
C122 C121 1.376(6)
C122 H222 0.9300
C17 C16 1.094(7)
C120 C121 1.376(6)
C120 C125 1.380(7)
C120 C117 1.462(8)
C116 C117 1.104(7)
C116 C113 1.467(8)
C3 N2 1.147(6)
C127 C130 1.447(7)
C127 H227 0.98(2)
C113 C114 1.390(7)
C113 C112 1.393(7)
C130 C135 1.377(6)
C125 H225 0.9300
C27 C30 1.465(7)
C27 H127 0.987(19)
C114 C115 1.366(7)
C114 H214 0.9300
C132 C133 1.392(7)
C132 H232 0.9300
C134 C135 1.368(7)
C134 C133 1.379(7)
C134 H234 0.9300
C13 C14 1.389(7)
C13 C12 1.389(7)
C13 C16 1.469(8)
C121 H221 0.9300
C135 H235 0.9300
C115 C110 1.355(8)
C115 H215 0.9300
C30 C35 1.366(7)
C133 H233 0.9300
C35 C34 1.377(8)
C35 H135 0.9300
C12 C11 1.385(8)
C12 H112 0.9300
C33 C34 1.361(9)
C33 C32 1.374(8)
C33 H133 0.9300
C14 C15 1.369(7)
C14 H114 0.9300
C112 C111 1.358(7)
C112 H212 0.9300
C110 C111 1.336(8)
C110 H210 0.9300
C34 H134 0.9300
C11 C10 1.387(8)
C11 H111 0.9300
C111 H211 0.9300
C32 H132 0.9300
C15 C10 1.366(8)
C15 H115 0.9300
C10 H100 0.9300
O40 C41 1.232(19)
